data_1554541
loop_
_publ_author_name
'Liu, Peiren'
'Li, Qi'
'Zeng, Hong'
'Shi, Bingbing'
'Liu, Jiyong'
'Huang, Feihe'

_publ_section_title
;
 [15]Paracyclophane and [16]paracyclophane: facile syntheses, crystal
 structures and selective complexation with cesium cations in the gas
 phase
;
_journal_issue 3
_journal_name_full 'Organic Chemistry Frontiers'
_journal_page_first 309
_journal_paper_doi 10.1039/C8QO01218K
_journal_volume 6
_journal_year 2019
_chemical_formula_moiety 'C42 H36'
_chemical_formula_sum 'C42 H36'
_chemical_formula_weight 540.71
_space_group_crystal_system triclinic
_space_group_IT_number 2
_space_group_name_Hall '-P 1'
_space_group_name_H-M_alt 'P -1'
_atom_sites_solution_hydrogens geom
_audit_creation_date 2018-06-26
_audit_creation_method
;
Olex2 1.2
(compiled 2018.05.29 svn.r3508 for OlexSys, GUI svn.r5506)
;
_audit_update_record
;
2018-10-16 deposited with the CCDC.
2018-12-04 downloaded from the CCDC.
;
_cell_angle_alpha 105.144(4)
_cell_angle_beta 93.375(3)
_cell_angle_gamma 90.360(3)
_cell_formula_units_Z 4
_cell_length_a 11.3720(4)
_cell_length_b 13.1796(6)
_cell_length_c 24.5090(10)
_cell_measurement_reflns_used 7210
_cell_measurement_temperature 296(2)
_cell_measurement_theta_max 29.2505
_cell_measurement_theta_min 1.7907
_cell_volume 3538.8(3)
_computing_cell_refinement
;
CrysAlisPro, Agilent Technologies,
Version 1.171.35.11 (release 16-05-2011 CrysAlis171 .NET)
(compiled May 16 2011,17:55:39)
;
_computing_data_collection
;
CrysAlisPro, Agilent Technologies,
Version 1.171.35.11 (release 16-05-2011 CrysAlis171 .NET)
(compiled May 16 2011,17:55:39)
;
_computing_data_reduction
;
CrysAlisPro, Agilent Technologies,
Version 1.171.35.11 (release 16-05-2011 CrysAlis171 .NET)
(compiled May 16 2011,17:55:39)
;
_computing_molecular_graphics 'Olex2 (Dolomanov et al., 2009)'
_computing_publication_material 'Olex2 (Dolomanov et al., 2009)'
_computing_structure_refinement 'ShelXL (Sheldrick, 2015)'
_computing_structure_solution 'SHELXT 2014/5 (Sheldrick, 2014)'
_diffrn_ambient_temperature 296.15
_diffrn_detector_area_resol_mean 10.3592
_diffrn_measured_fraction_theta_full 0.994
_diffrn_measured_fraction_theta_max 0.994
_diffrn_measurement_details
;
#__ type_ start__ end____ width___ exp.time_
  1 omega  -75.00   19.50   0.7500   40.0000
omega____ theta____ kappa____ phi______ frames
    -      -11.4683  -77.0000  -30.0000 126

#__ type_ start__ end____ width___ exp.time_
  2 omega  -36.00   59.25   0.7500   40.0000
omega____ theta____ kappa____ phi______ frames
    -      -11.4683   77.0000   90.0000 127

#__ type_ start__ end____ width___ exp.time_
  3 omega  -15.00   73.50   0.7500   40.0000
omega____ theta____ kappa____ phi______ frames
    -       11.7808   38.0000  -90.0000 118
;
_diffrn_measurement_device_type 'Xcalibur, Atlas, Gemini ultra'
_diffrn_measurement_method '\w scans'
_diffrn_orient_matrix_UB_11 -0.0147544000
_diffrn_orient_matrix_UB_12 0.0234880000
_diffrn_orient_matrix_UB_13 0.0281744000
_diffrn_orient_matrix_UB_21 0.0605283000
_diffrn_orient_matrix_UB_22 0.0110844000
_diffrn_orient_matrix_UB_23 0.0082880000
_diffrn_orient_matrix_UB_31 -0.0049826000
_diffrn_orient_matrix_UB_32 0.0493605000
_diffrn_orient_matrix_UB_33 -0.0063634000
_diffrn_radiation_monochromator graphite
_diffrn_radiation_type MoK\a
_diffrn_radiation_wavelength 0.71073
_diffrn_reflns_av_R_equivalents 0.0262
_diffrn_reflns_av_unetI/netI 0.0476
_diffrn_reflns_Laue_measured_fraction_full 0.994
_diffrn_reflns_Laue_measured_fraction_max 0.994
_diffrn_reflns_limit_h_max 13
_diffrn_reflns_limit_h_min -9
_diffrn_reflns_limit_k_max 15
_diffrn_reflns_limit_k_min -15
_diffrn_reflns_limit_l_max 29
_diffrn_reflns_limit_l_min -26
_diffrn_reflns_number 23487
_diffrn_reflns_point_group_measured_fraction_full 0.994
_diffrn_reflns_point_group_measured_fraction_max 0.994
_diffrn_reflns_theta_full 25.242
_diffrn_reflns_theta_max 25.349
_diffrn_reflns_theta_min 1.794
_diffrn_source 'Enhance (Mo) X-ray Source'
_exptl_absorpt_coefficient_mu 0.057
_exptl_absorpt_correction_T_max 1.00000
_exptl_absorpt_correction_T_min 0.72885
_exptl_absorpt_correction_type multi-scan
_exptl_absorpt_process_details
;
CrysAlisPro, Agilent Technologies,
Version 1.171.35.11 (release 16-05-2011 CrysAlis171 .NET)
(compiled May 16 2011,17:55:39)
Empirical absorption correction using spherical harmonics,
 implemented in SCALE3 ABSPACK scaling algorithm.
;
_exptl_crystal_colour colourless
_exptl_crystal_colour_primary colourless
_exptl_crystal_density_diffrn 1.015
_exptl_crystal_description block
_exptl_crystal_F_000 1152
_exptl_crystal_size_max 0.48
_exptl_crystal_size_mid 0.38
_exptl_crystal_size_min 0.3
_refine_diff_density_max 0.132
_refine_diff_density_min -0.169
_refine_diff_density_rms 0.031
_refine_ls_extinction_method none
_refine_ls_goodness_of_fit_ref 1.019
_refine_ls_hydrogen_treatment constr
_refine_ls_matrix_type full
_refine_ls_number_parameters 757
_refine_ls_number_reflns 12867
_refine_ls_number_restraints 0
_refine_ls_restrained_S_all 1.019
_refine_ls_R_factor_all 0.1065
_refine_ls_R_factor_gt 0.0559
_refine_ls_shift/su_max 0.000
_refine_ls_shift/su_mean 0.000
_refine_ls_structure_factor_coef Fsqd
_refine_ls_weighting_details 'w=1/[\s^2^(Fo^2^)+(0.0708P)^2^+0.2775P] where P=(Fo^2^+2Fc^2^)/3'
_refine_ls_weighting_scheme calc
_refine_ls_wR_factor_gt 0.1406
_refine_ls_wR_factor_ref 0.1715
_reflns_Friedel_coverage 0.000
_reflns_number_gt 7143
_reflns_number_total 12867
_reflns_threshold_expression 'I > 2\s(I)'
_cod_data_source_file c8qo01218k2.cif
_cod_data_source_block 180625_lq_p6_2_sq
_cod_database_code 1554541
_shelx_shelxl_version_number 2016/6
_chemical_oxdiff_formula 'c h n o'
_shelx_space_group_comment
;
The symmetry employed for this shelxl refinement is uniquely defined
by the following loop, which should always be used as a source of
symmetry information in preference to the above space-group names.
They are only intended as comments.
;
_shelx_estimated_absorpt_t_max 0.983
_shelx_estimated_absorpt_t_min 0.973
_reflns_odcompleteness_completeness 99.00
_reflns_odcompleteness_iscentric 1
_reflns_odcompleteness_theta 26.32
_olex2_refinement_description
;
1. Fixed Uiso
 At 1.2 times of:
  All C(H) groups, All C(H,H) groups
2.a Secondary CH2 refined with riding coordinates:
 C1(H1A,H1B), C8(H8A,H8B), C15(H15A,H15B), C22(H22A,H22B), C29(H29A,H29B),
 C36(H36A,H36B), C43(H43A,H43B), C50(H50A,H50B), C57(H57A,H57B), C64(H64A,H64B),
  C71(H71A,H71B), C78(H78A,H78B)
2.b Aromatic/amide H refined with riding coordinates:
 C3(H3), C4(H4), C6(H6), C7(H7), C10(H10), C11(H11), C13(H13), C14(H14),
 C17(H17), C18(H18), C20(H20), C21(H21), C24(H24), C25(H25), C27(H27), C28(H28),
  C31(H31), C32(H32), C34(H34), C35(H35), C38(H38), C39(H39), C41(H41),
 C42(H42), C45(H45), C46(H46), C48(H48), C49(H49), C52(H52), C53(H53), C55(H55),
  C56(H56), C59(H59), C60(H60), C62(H62), C63(H63), C66(H66), C67(H67),
 C69(H69), C70(H70), C73(H73), C74(H74), C76(H76), C77(H77), C80(H80), C81(H81),
  C83(H83), C84(H84)
;
_platon_squeeze_void_probe_radius 1.20
_olex2_submission_special_instructions 'No special instructions were received'

loop_
_space_group_symop_operation_xyz
'x, y, z'
'-x, -y, -z'

loop_
_atom_site_label
_atom_site_type_symbol
_atom_site_fract_x
_atom_site_fract_y
_atom_site_fract_z
_atom_site_U_iso_or_equiv
_atom_site_adp_type
_atom_site_occupancy
_atom_site_site_symmetry_order
_atom_site_calc_flag
_atom_site_refinement_flags_posn
C1 C 0.7906(3) 0.4291(2) 1.02004(11) 0.0847(8) Uani 1 1 d .
H1A H 0.869523 0.408319 1.029009 0.102 Uiso 1 1 calc R
H1B H 0.740521 0.366304 1.010074 0.102 Uiso 1 1 calc R
C2 C 0.7933(3) 0.47326(19) 0.96922(10) 0.0703(7) Uani 1 1 d .
C3 C 0.6968(3) 0.5205(2) 0.95069(11) 0.0798(8) Uani 1 1 d .
H3 H 0.628162 0.525739 0.969979 0.096 Uiso 1 1 calc R
C4 C 0.7003(3) 0.5603(2) 0.90375(10) 0.0787(8) Uani 1 1 d .
H4 H 0.634133 0.592394 0.892310 0.094 Uiso 1 1 calc R
C5 C 0.8002(2) 0.55311(19) 0.87367(9) 0.0680(7) Uani 1 1 d .
C6 C 0.8958(2) 0.5044(2) 0.89213(11) 0.0781(8) Uani 1 1 d .
H6 H 0.963988 0.497403 0.872402 0.094 Uiso 1 1 calc R
C7 C 0.8925(3) 0.4660(2) 0.93908(11) 0.0774(8) Uani 1 1 d .
H7 H 0.958895 0.434363 0.950701 0.093 Uiso 1 1 calc R
C8 C 0.8074(3) 0.5940(3) 0.82145(11) 0.0906(9) Uani 1 1 d .
H8A H 0.874896 0.641787 0.827096 0.109 Uiso 1 1 calc R
H8B H 0.820834 0.535258 0.789308 0.109 Uiso 1 1 calc R
C9 C 0.6999(2) 0.6501(2) 0.80728(9) 0.0716(7) Uani 1 1 d .
C10 C 0.6844(3) 0.7546(2) 0.83327(10) 0.0781(8) Uani 1 1 d .
H10 H 0.742791 0.791793 0.859025 0.094 Uiso 1 1 calc R
C11 C 0.5840(3) 0.8051(2) 0.82185(10) 0.0796(8) Uani 1 1 d .
H11 H 0.575742 0.875757 0.840065 0.095 Uiso 1 1 calc R
C12 C 0.4951(2) 0.7525(2) 0.78374(10) 0.0744(7) Uani 1 1 d .
C13 C 0.5119(3) 0.6478(3) 0.75790(10) 0.0795(8) Uani 1 1 d .
H13 H 0.454039 0.610374 0.731889 0.095 Uiso 1 1 calc R
C14 C 0.6112(3) 0.5978(2) 0.76956(10) 0.0791(8) Uani 1 1 d .
H14 H 0.619238 0.526981 0.751640 0.095 Uiso 1 1 calc R
C15 C 0.3862(3) 0.8091(3) 0.77100(13) 0.1008(10) Uani 1 1 d .
H15A H 0.351030 0.771431 0.734211 0.121 Uiso 1 1 calc R
H15B H 0.409460 0.878678 0.768640 0.121 Uiso 1 1 calc R
C16 C 0.2941(2) 0.8202(2) 0.81422(11) 0.0737(8) Uani 1 1 d .
C17 C 0.2475(2) 0.7332(2) 0.82725(11) 0.0720(7) Uani 1 1 d .
H17 H 0.275649 0.667166 0.810000 0.086 Uiso 1 1 calc R
C18 C 0.1608(2) 0.7406(2) 0.86489(11) 0.0745(7) Uani 1 1 d .
H18 H 0.132283 0.679751 0.872503 0.089 Uiso 1 1 calc R
C19 C 0.1156(3) 0.8358(2) 0.89146(11) 0.0787(8) Uani 1 1 d .
C20 C 0.1613(4) 0.9230(3) 0.87879(14) 0.1015(12) Uani 1 1 d .
H20 H 0.132352 0.988758 0.895802 0.122 Uiso 1 1 calc R
C21 C 0.2488(4) 0.9156(3) 0.84161(15) 0.1004(11) Uani 1 1 d .
H21 H 0.278292 0.976708 0.834715 0.121 Uiso 1 1 calc R
C22 C 0.0218(3) 0.8429(3) 0.93301(11) 0.1078(12) Uani 1 1 d .
H22A H -0.027346 0.779638 0.921108 0.129 Uiso 1 1 calc R
H22B H -0.027613 0.901836 0.931308 0.129 Uiso 1 1 calc R
C23 C 0.0662(3) 0.8561(2) 0.99399(11) 0.0777(8) Uani 1 1 d .
C24 C 0.0050(3) 0.8132(2) 1.02985(16) 0.0966(9) Uani 1 1 d .
H24 H -0.062653 0.772515 1.015846 0.116 Uiso 1 1 calc R
C25 C 0.0424(3) 0.8294(3) 1.08606(14) 0.0965(9) Uani 1 1 d .
H25 H -0.000510 0.798433 1.108844 0.116 Uiso 1 1 calc R
C26 C 0.1400(3) 0.8892(2) 1.10949(11) 0.0762(8) Uani 1 1 d .
C27 C 0.2023(3) 0.9311(2) 1.07390(11) 0.0873(8) Uani 1 1 d .
H27 H 0.270188 0.971252 1.088095 0.105 Uiso 1 1 calc R
C28 C 0.1658(3) 0.9145(2) 1.01716(11) 0.0905(9) Uani 1 1 d .
H28 H 0.210207 0.943724 0.994180 0.109 Uiso 1 1 calc R
C29 C 0.1788(3) 0.9103(2) 1.17184(11) 0.0969(10) Uani 1 1 d .
H29A H 0.186035 0.985772 1.187927 0.116 Uiso 1 1 calc R
H29B H 0.117800 0.884077 1.190958 0.116 Uiso 1 1 calc R
C30 C 0.2940(3) 0.8614(2) 1.18376(9) 0.0704(7) Uani 1 1 d .
C31 C 0.3102(2) 0.7552(2) 1.16280(10) 0.0781(8) Uani 1 1 d .
H31 H 0.250319 0.713454 1.140200 0.094 Uiso 1 1 calc R
C32 C 0.4140(2) 0.7099(2) 1.17485(10) 0.0757(7) Uani 1 1 d .
H32 H 0.422382 0.637876 1.160352 0.091 Uiso 1 1 calc R
C33 C 0.5058(2) 0.7683(2) 1.20779(8) 0.0637(6) Uani 1 1 d .
C34 C 0.4885(3) 0.8740(2) 1.22865(10) 0.0768(8) Uani 1 1 d .
H34 H 0.548293 0.915724 1.251308 0.092 Uiso 1 1 calc R
C35 C 0.3857(3) 0.9194(2) 1.21698(10) 0.0817(8) Uani 1 1 d .
H35 H 0.377428 0.991319 1.231835 0.098 Uiso 1 1 calc R
C36 C 0.6184(2) 0.7175(2) 1.22198(10) 0.0846(8) Uani 1 1 d .
H36A H 0.677198 0.772257 1.238605 0.102 Uiso 1 1 calc R
H36B H 0.603544 0.680043 1.250158 0.102 Uiso 1 1 calc R
C37 C 0.6675(2) 0.6421(2) 1.17147(9) 0.0668(7) Uani 1 1 d .
C38 C 0.7424(2) 0.6759(2) 1.13750(11) 0.0741(7) Uani 1 1 d .
H38 H 0.767332 0.745977 1.147261 0.089 Uiso 1 1 calc R
C39 C 0.7814(2) 0.6084(2) 1.08929(11) 0.0755(7) Uani 1 1 d .
H39 H 0.832493 0.633959 1.067491 0.091 Uiso 1 1 calc R
C40 C 0.7465(2) 0.50415(19) 1.07266(10) 0.0637(6) Uani 1 1 d .
C41 C 0.6721(2) 0.4703(2) 1.10681(12) 0.0750(7) Uani 1 1 d .
H41 H 0.646982 0.400236 1.097124 0.090 Uiso 1 1 calc R
C42 C 0.6337(3) 0.5382(2) 1.15527(12) 0.0798(8) Uani 1 1 d .
H42 H 0.583499 0.512593 1.177440 0.096 Uiso 1 1 calc R
C43 C -0.2998(2) 0.7777(2) 0.67442(10) 0.0761(7) Uani 1 1 d .
H43A H -0.368737 0.817586 0.668664 0.091 Uiso 1 1 calc R
H43B H -0.310819 0.751920 0.707425 0.091 Uiso 1 1 calc R
C44 C -0.2931(2) 0.68364(19) 0.62303(9) 0.0619(6) Uani 1 1 d .
C45 C -0.1930(2) 0.6590(2) 0.59392(10) 0.0743(7) Uani 1 1 d .
H45 H -0.125759 0.701591 0.605409 0.089 Uiso 1 1 calc R
C46 C -0.1901(3) 0.5725(2) 0.54804(11) 0.0808(8) Uani 1 1 d .
H46 H -0.120949 0.558060 0.529301 0.097 Uiso 1 1 calc R
C47 C -0.2874(3) 0.50657(19) 0.52916(10) 0.0673(7) Uani 1 1 d .
C48 C -0.3866(2) 0.5307(2) 0.55883(10) 0.0725(7) Uani 1 1 d .
H48 H -0.453480 0.487545 0.547697 0.087 Uiso 1 1 calc R
C49 C -0.3897(2) 0.6177(2) 0.60496(10) 0.0705(7) Uani 1 1 d .
H49 H -0.458495 0.631621 0.624056 0.085 Uiso 1 1 calc R
C50 C -0.2836(3) 0.4116(2) 0.47882(11) 0.0838(8) Uani 1 1 d .
H50A H -0.231880 0.360529 0.489175 0.101 Uiso 1 1 calc R
H50B H -0.361969 0.379753 0.470441 0.101 Uiso 1 1 calc R
C51 C -0.2421(2) 0.43463(19) 0.42568(10) 0.0649(6) Uani 1 1 d .
C52 C -0.2774(2) 0.5216(2) 0.40840(11) 0.0783(7) Uani 1 1 d .
H52 H -0.328659 0.567936 0.429998 0.094 Uiso 1 1 calc R
C53 C -0.2387(2) 0.5419(2) 0.35966(11) 0.0793(8) Uani 1 1 d .
H53 H -0.262801 0.602444 0.349836 0.095 Uiso 1 1 calc R
C54 C -0.1655(2) 0.4747(2) 0.32569(10) 0.0705(7) Uani 1 1 d .
C55 C -0.1335(3) 0.3860(2) 0.34173(12) 0.0836(8) Uani 1 1 d .
H55 H -0.085725 0.337690 0.319025 0.100 Uiso 1 1 calc R
C56 C -0.1709(2) 0.3666(2) 0.39097(12) 0.0776(7) Uani 1 1 d .
H56 H -0.146918 0.305897 0.400677 0.093 Uiso 1 1 calc R
C57 C -0.1151(3) 0.5008(2) 0.27543(10) 0.0873(9) Uani 1 1 d .
H57A H -0.172336 0.540610 0.259149 0.105 Uiso 1 1 calc R
H57B H -0.102546 0.435840 0.247006 0.105 Uiso 1 1 calc R
C58 C -0.0001(2) 0.5634(2) 0.28921(8) 0.0628(6) Uani 1 1 d .
C59 C 0.0891(2) 0.5382(2) 0.32420(9) 0.0707(7) Uani 1 1 d .
H59 H 0.076851 0.482930 0.340459 0.085 Uiso 1 1 calc R
C60 C 0.1944(2) 0.5923(2) 0.33542(9) 0.0673(7) Uani 1 1 d .
H60 H 0.252304 0.573245 0.359004 0.081 Uiso 1 1 calc R
C61 C 0.2160(2) 0.67509(18) 0.31223(9) 0.0632(6) Uani 1 1 d .
C62 C 0.1280(3) 0.7003(2) 0.27754(10) 0.0750(8) Uani 1 1 d .
H62 H 0.140343 0.755327 0.261154 0.090 Uiso 1 1 calc R
C63 C 0.0219(3) 0.6457(2) 0.26654(10) 0.0746(7) Uani 1 1 d .
H63 H -0.036177 0.665195 0.243167 0.090 Uiso 1 1 calc R
C64 C 0.3334(3) 0.7327(2) 0.32360(10) 0.0859(9) Uani 1 1 d .
H64A H 0.329126 0.792415 0.307378 0.103 Uiso 1 1 calc R
H64B H 0.392672 0.686258 0.304494 0.103 Uiso 1 1 calc R
C65 C 0.3726(2) 0.7718(2) 0.38611(10) 0.0672(7) Uani 1 1 d .
C66 C 0.3130(2) 0.8501(2) 0.42121(10) 0.0744(7) Uani 1 1 d .
H66 H 0.247594 0.878295 0.406419 0.089 Uiso 1 1 calc R
C67 C 0.3476(2) 0.8886(2) 0.47826(10) 0.0728(7) Uani 1 1 d .
H67 H 0.305473 0.941944 0.500983 0.087 Uiso 1 1 calc R
C68 C 0.4443(2) 0.8480(2) 0.50142(10) 0.0621(6) Uani 1 1 d .
C69 C 0.5023(2) 0.7681(2) 0.46603(13) 0.0787(8) Uani 1 1 d .
H69 H 0.567118 0.738708 0.480575 0.094 Uiso 1 1 calc R
C70 C 0.4667(3) 0.7307(2) 0.40970(12) 0.0796(8) Uani 1 1 d .
H70 H 0.507586 0.676280 0.387089 0.096 Uiso 1 1 calc R
C71 C 0.4882(2) 0.8928(2) 0.56318(10) 0.0807(8) Uani 1 1 d .
H71A H 0.528930 0.838074 0.576073 0.097 Uiso 1 1 calc R
H71B H 0.545093 0.948966 0.565160 0.097 Uiso 1 1 calc R
C72 C 0.3942(2) 0.9348(2) 0.60300(9) 0.0627(6) Uani 1 1 d .
C73 C 0.3605(3) 1.0370(2) 0.61303(11) 0.0826(9) Uani 1 1 d .
H73 H 0.399149 1.081878 0.595958 0.099 Uiso 1 1 calc R
C74 C 0.2705(3) 1.0759(2) 0.64789(11) 0.0809(9) Uani 1 1 d .
H74 H 0.248856 1.145511 0.653112 0.097 Uiso 1 1 calc R
C75 C 0.2117(2) 1.01161(18) 0.67536(10) 0.0643(7) Uani 1 1 d .
C76 C 0.2473(2) 0.90893(19) 0.66506(10) 0.0652(6) Uani 1 1 d .
H76 H 0.210264 0.863519 0.682339 0.078 Uiso 1 1 calc R
C77 C 0.3363(2) 0.87181(19) 0.62982(10) 0.0645(6) Uani 1 1 d .
H77 H 0.357800 0.802016 0.624037 0.077 Uiso 1 1 calc R
C78 C 0.1166(3) 1.0524(2) 0.71573(11) 0.0844(8) Uani 1 1 d .
H78A H 0.149273 1.061237 0.754179 0.101 Uiso 1 1 calc R
H78B H 0.093973 1.121205 0.711930 0.101 Uiso 1 1 calc R
C79 C 0.0079(2) 0.98309(19) 0.70676(9) 0.0649(6) Uani 1 1 d .
C80 C -0.0852(3) 0.9948(2) 0.67021(10) 0.0756(7) Uani 1 1 d .
H80 H -0.080846 1.047596 0.651503 0.091 Uiso 1 1 calc R
C81 C -0.1838(3) 0.9309(2) 0.66081(10) 0.0759(7) Uani 1 1 d .
H81 H -0.245137 0.942068 0.636387 0.091 Uiso 1 1 calc R
C82 C -0.1941(2) 0.8505(2) 0.68666(9) 0.0629(6) Uani 1 1 d .
C83 C -0.1014(2) 0.8388(2) 0.72367(9) 0.0676(7) Uani 1 1 d .
H83 H -0.105922 0.785850 0.742272 0.081 Uiso 1 1 calc R
C84 C -0.0033(2) 0.9034(2) 0.73346(9) 0.0682(7) Uani 1 1 d .
H84 H 0.057165 0.893520 0.758651 0.082 Uiso 1 1 calc R

loop_
_atom_site_aniso_label
_atom_site_aniso_U_11
_atom_site_aniso_U_22
_atom_site_aniso_U_33
_atom_site_aniso_U_23
_atom_site_aniso_U_13
_atom_site_aniso_U_12
C1 0.103(2) 0.0658(17) 0.0880(18) 0.0196(14) 0.0245(17) 0.0194(15)
C2 0.085(2) 0.0592(15) 0.0634(15) 0.0070(11) 0.0152(14) 0.0152(14)
C3 0.076(2) 0.095(2) 0.0747(17) 0.0259(14) 0.0308(14) 0.0213(16)
C4 0.074(2) 0.096(2) 0.0659(16) 0.0181(14) 0.0172(14) 0.0207(16)
C5 0.0666(18) 0.0777(17) 0.0535(13) 0.0030(12) 0.0161(13) 0.0075(14)
C6 0.0634(18) 0.094(2) 0.0704(16) 0.0063(14) 0.0174(14) 0.0158(15)
C7 0.075(2) 0.0793(18) 0.0727(17) 0.0089(14) 0.0113(15) 0.0199(15)
C8 0.085(2) 0.123(2) 0.0659(16) 0.0234(16) 0.0220(15) 0.0163(19)
C9 0.078(2) 0.091(2) 0.0448(13) 0.0145(13) 0.0151(13) 0.0004(16)
C10 0.074(2) 0.100(2) 0.0552(14) 0.0135(14) -0.0065(13) -0.0069(16)
C11 0.097(2) 0.0811(18) 0.0603(15) 0.0184(13) 0.0007(15) -0.0064(17)
C12 0.0743(19) 0.105(2) 0.0559(14) 0.0427(15) 0.0027(13) -0.0084(16)
C13 0.084(2) 0.102(2) 0.0516(14) 0.0194(15) 0.0027(14) -0.0266(18)
C14 0.088(2) 0.0893(19) 0.0577(15) 0.0134(13) 0.0148(15) -0.0094(17)
C15 0.097(2) 0.136(3) 0.092(2) 0.072(2) -0.0042(19) -0.004(2)
C16 0.077(2) 0.079(2) 0.0680(16) 0.0309(14) -0.0217(14) 0.0084(15)
C17 0.075(2) 0.0631(16) 0.0742(16) 0.0121(13) 0.0016(15) 0.0120(14)
C18 0.0643(19) 0.0763(18) 0.0769(17) 0.0101(14) -0.0008(14) 0.0075(14)
C19 0.075(2) 0.087(2) 0.0606(15) -0.0009(14) -0.0197(14) 0.0307(17)
C20 0.135(3) 0.074(2) 0.082(2) 0.0052(17) -0.030(2) 0.041(2)
C21 0.136(3) 0.076(2) 0.093(2) 0.0385(18) -0.034(2) 0.003(2)
C22 0.071(2) 0.152(3) 0.0758(19) -0.0104(18) -0.0109(16) 0.045(2)
C23 0.0574(18) 0.0877(19) 0.0744(17) -0.0023(14) -0.0004(15) 0.0261(15)
C24 0.067(2) 0.097(2) 0.117(3) 0.0106(19) 0.0030(19) 0.0071(17)
C25 0.090(3) 0.105(2) 0.100(2) 0.0340(19) 0.021(2) 0.021(2)
C26 0.075(2) 0.0821(19) 0.0699(16) 0.0131(14) 0.0166(15) 0.0354(16)
C27 0.078(2) 0.114(2) 0.0642(17) 0.0143(15) -0.0022(15) -0.0026(17)
C28 0.078(2) 0.125(2) 0.0661(17) 0.0224(16) -0.0001(15) -0.0014(19)
C29 0.114(3) 0.113(2) 0.0631(16) 0.0158(15) 0.0246(16) 0.053(2)
C30 0.088(2) 0.0796(18) 0.0450(13) 0.0141(12) 0.0219(13) 0.0256(16)
C31 0.0697(19) 0.0819(19) 0.0689(16) -0.0042(13) 0.0001(14) 0.0094(15)
C32 0.076(2) 0.0680(16) 0.0715(16) -0.0020(12) -0.0011(14) 0.0129(15)
C33 0.0654(17) 0.0862(19) 0.0371(11) 0.0106(11) 0.0087(11) 0.0023(14)
C34 0.093(2) 0.0764(19) 0.0576(15) 0.0128(13) 0.0010(14) -0.0115(16)
C35 0.121(3) 0.0627(16) 0.0583(15) 0.0100(12) 0.0114(16) 0.0016(18)
C36 0.072(2) 0.124(2) 0.0517(14) 0.0119(14) -0.0005(13) 0.0109(17)
C37 0.0582(17) 0.092(2) 0.0528(13) 0.0245(13) -0.0009(12) 0.0123(14)
C38 0.0636(18) 0.0751(17) 0.0771(16) 0.0073(14) 0.0108(14) -0.0063(14)
C39 0.0721(19) 0.0760(19) 0.0803(17) 0.0192(14) 0.0266(14) 0.0003(14)
C40 0.0652(17) 0.0639(16) 0.0680(15) 0.0267(12) 0.0092(12) 0.0139(13)
C41 0.077(2) 0.0660(16) 0.0910(19) 0.0352(15) 0.0121(16) 0.0077(14)
C42 0.076(2) 0.101(2) 0.0794(18) 0.0498(17) 0.0204(15) 0.0137(17)
C43 0.0723(19) 0.101(2) 0.0540(14) 0.0160(13) 0.0152(13) 0.0030(16)
C44 0.0612(17) 0.0786(17) 0.0522(13) 0.0269(12) 0.0110(12) 0.0019(14)
C45 0.0643(18) 0.0879(19) 0.0688(15) 0.0149(14) 0.0167(14) -0.0126(14)
C46 0.071(2) 0.086(2) 0.0818(17) 0.0115(15) 0.0273(15) -0.0042(16)
C47 0.077(2) 0.0626(16) 0.0682(15) 0.0250(12) 0.0173(14) -0.0032(14)
C48 0.0712(19) 0.0829(18) 0.0697(16) 0.0314(14) 0.0064(14) -0.0143(15)
C49 0.0604(17) 0.0936(19) 0.0625(15) 0.0271(14) 0.0146(13) -0.0035(15)
C50 0.100(2) 0.0599(16) 0.0928(19) 0.0187(14) 0.0243(16) -0.0063(15)
C51 0.0625(17) 0.0544(15) 0.0720(15) 0.0050(12) 0.0118(13) -0.0064(12)
C52 0.075(2) 0.0756(18) 0.0870(18) 0.0217(14) 0.0272(15) 0.0155(15)
C53 0.0677(19) 0.095(2) 0.0791(17) 0.0290(15) 0.0084(15) 0.0124(16)
C54 0.0572(17) 0.0836(19) 0.0587(14) -0.0023(13) 0.0016(12) -0.0122(14)
C55 0.079(2) 0.0645(18) 0.093(2) -0.0116(15) 0.0305(16) -0.0064(15)
C56 0.0735(19) 0.0515(15) 0.104(2) 0.0091(14) 0.0239(16) -0.0026(13)
C57 0.076(2) 0.122(2) 0.0556(15) 0.0092(14) -0.0005(14) -0.0161(18)
C58 0.0635(17) 0.0838(17) 0.0361(11) 0.0061(11) 0.0074(11) -0.0014(13)
C59 0.077(2) 0.0803(17) 0.0607(14) 0.0307(12) -0.0019(13) -0.0163(15)
C60 0.0647(18) 0.0872(18) 0.0553(13) 0.0296(12) -0.0010(12) -0.0077(14)
C61 0.0759(18) 0.0705(16) 0.0416(12) 0.0094(11) 0.0161(12) -0.0100(14)
C62 0.103(2) 0.0684(17) 0.0584(15) 0.0240(12) 0.0110(15) 0.0035(16)
C63 0.087(2) 0.0844(19) 0.0550(14) 0.0217(13) 0.0055(14) 0.0187(17)
C64 0.098(2) 0.100(2) 0.0582(15) 0.0140(13) 0.0202(15) -0.0266(18)
C65 0.0677(18) 0.0725(17) 0.0635(15) 0.0200(13) 0.0142(13) -0.0173(14)
C66 0.0723(19) 0.0885(19) 0.0629(15) 0.0223(14) -0.0031(13) 0.0040(15)
C67 0.0704(19) 0.0850(18) 0.0586(15) 0.0121(12) -0.0016(13) 0.0056(14)
C68 0.0512(15) 0.0783(17) 0.0653(14) 0.0354(13) -0.0012(12) -0.0176(13)
C69 0.0598(18) 0.085(2) 0.100(2) 0.0387(16) 0.0099(16) 0.0038(15)
C70 0.074(2) 0.0803(18) 0.0840(19) 0.0167(15) 0.0195(16) -0.0035(15)
C71 0.0602(18) 0.121(2) 0.0688(16) 0.0416(15) -0.0089(14) -0.0248(16)
C72 0.0605(17) 0.0747(18) 0.0552(13) 0.0252(12) -0.0123(12) -0.0227(13)
C73 0.108(3) 0.078(2) 0.0642(16) 0.0253(14) -0.0086(17) -0.0335(18)
C74 0.119(3) 0.0474(15) 0.0719(17) 0.0141(13) -0.0228(18) -0.0180(16)
C75 0.0710(18) 0.0536(15) 0.0604(14) 0.0060(11) -0.0195(13) -0.0071(13)
C76 0.0621(17) 0.0657(17) 0.0739(15) 0.0294(12) 0.0038(13) -0.0029(13)
C77 0.0602(17) 0.0677(15) 0.0719(15) 0.0303(12) -0.0001(13) -0.0023(13)
C78 0.093(2) 0.0651(17) 0.0791(17) -0.0059(13) -0.0119(16) -0.0019(16)
C79 0.0662(18) 0.0623(15) 0.0557(13) -0.0027(11) 0.0010(12) 0.0078(13)
C80 0.083(2) 0.0725(17) 0.0729(16) 0.0232(13) -0.0048(15) 0.0025(16)
C81 0.072(2) 0.095(2) 0.0614(15) 0.0245(14) -0.0089(13) 0.0066(16)
C82 0.0623(17) 0.0803(17) 0.0425(12) 0.0083(11) 0.0102(11) 0.0076(14)
C83 0.0757(19) 0.0818(17) 0.0460(13) 0.0155(11) 0.0140(12) 0.0163(15)
C84 0.0677(19) 0.0831(18) 0.0470(13) 0.0059(12) -0.0007(12) 0.0155(15)

loop_
_atom_type_symbol
_atom_type_description
_atom_type_scat_dispersion_real
_atom_type_scat_dispersion_imag
_atom_type_scat_source
C C 0.0033 0.0016 'International Tables Vol C Tables 4.2.6.8 and 6.1.1.4'
H H 0.0000 0.0000 'International Tables Vol C Tables 4.2.6.8 and 6.1.1.4'

loop_
_geom_angle_atom_site_label_1
_geom_angle_atom_site_label_2
_geom_angle_atom_site_label_3
_geom_angle
H1A C1 H1B 107.6
C2 C1 H1A 108.6
C2 C1 H1B 108.6
C2 C1 C40 114.7(2)
C40 C1 H1A 108.6
C40 C1 H1B 108.6
C3 C2 C1 121.7(3)
C7 C2 C1 120.7(3)
C7 C2 C3 117.6(2)
C2 C3 H3 119.4
C2 C3 C4 121.1(3)
C4 C3 H3 119.4
C3 C4 H4 119.4
C5 C4 C3 121.2(3)
C5 C4 H4 119.4
C4 C5 C8 123.0(2)
C6 C5 C4 117.3(2)
C6 C5 C8 119.7(2)
C5 C6 H6 119.3
C7 C6 C5 121.4(3)
C7 C6 H6 119.3
C2 C7 H7 119.3
C6 C7 C2 121.5(3)
C6 C7 H7 119.3
C5 C8 H8A 108.6
C5 C8 H8B 108.6
H8A C8 H8B 107.6
C9 C8 C5 114.7(2)
C9 C8 H8A 108.6
C9 C8 H8B 108.6
C10 C9 C8 121.1(2)
C10 C9 C14 117.6(3)
C14 C9 C8 121.3(3)
C9 C10 H10 119.4
C9 C10 C11 121.2(2)
C11 C10 H10 119.4
C10 C11 H11 119.4
C10 C11 C12 121.2(3)
C12 C11 H11 119.4
C11 C12 C15 120.7(3)
C13 C12 C11 117.1(3)
C13 C12 C15 122.3(3)
C12 C13 H13 119.2
C14 C13 C12 121.6(3)
C14 C13 H13 119.2
C9 C14 H14 119.3
C13 C14 C9 121.4(3)
C13 C14 H14 119.3
C12 C15 H15A 108.6
C12 C15 H15B 108.6
C12 C15 C16 114.5(2)
H15A C15 H15B 107.6
C16 C15 H15A 108.6
C16 C15 H15B 108.6
C17 C16 C15 121.0(3)
C17 C16 C21 115.8(3)
C21 C16 C15 123.2(3)
C16 C17 H17 118.9
C18 C17 C16 122.3(3)
C18 C17 H17 118.9
C17 C18 H18 119.3
C19 C18 C17 121.4(3)
C19 C18 H18 119.3
C18 C19 C22 120.9(3)
C20 C19 C18 116.8(3)
C20 C19 C22 122.4(3)
C19 C20 H20 119.1
C19 C20 C21 121.8(3)
C21 C20 H20 119.1
C16 C21 H21 119.0
C20 C21 C16 122.0(3)
C20 C21 H21 119.0
C19 C22 H22A 108.4
C19 C22 H22B 108.4
C19 C22 C23 115.6(2)
H22A C22 H22B 107.4
C23 C22 H22A 108.4
C23 C22 H22B 108.4
C24 C23 C22 121.2(3)
C28 C23 C22 122.2(3)
C28 C23 C24 116.5(3)
C23 C24 H24 119.4
C25 C24 C23 121.2(3)
C25 C24 H24 119.4
C24 C25 H25 118.8
C26 C25 C24 122.4(3)
C26 C25 H25 118.8
C25 C26 C27 116.8(3)
C25 C26 C29 122.5(3)
C27 C26 C29 120.8(3)
C26 C27 H27 119.4
C26 C27 C28 121.2(3)
C28 C27 H27 119.4
C23 C28 C27 121.9(3)
C23 C28 H28 119.1
C27 C28 H28 119.1
C26 C29 H29A 108.6
C26 C29 H29B 108.6
H29A C29 H29B 107.6
C30 C29 C26 114.6(2)
C30 C29 H29A 108.6
C30 C29 H29B 108.6
C31 C30 C29 120.8(3)
C31 C30 C35 117.0(2)
C35 C30 C29 122.2(3)
C30 C31 H31 119.6
C32 C31 C30 120.9(2)
C32 C31 H31 119.6
C31 C32 H32 119.1
C31 C32 C33 121.9(2)
C33 C32 H32 119.1
C32 C33 C36 121.5(2)
C34 C33 C32 116.8(2)
C34 C33 C36 121.7(2)
C33 C34 H34 119.2
C35 C34 C33 121.7(3)
C35 C34 H34 119.2
C30 C35 H35 119.1
C34 C35 C30 121.7(3)
C34 C35 H35 119.1
C33 C36 H36A 108.8
C33 C36 H36B 108.8
H36A C36 H36B 107.7
C37 C36 C33 113.64(19)
C37 C36 H36A 108.8
C37 C36 H36B 108.8
C38 C37 C36 121.5(3)
C42 C37 C36 121.5(3)
C42 C37 C38 116.8(2)
C37 C38 H38 119.2
C37 C38 C39 121.6(3)
C39 C38 H38 119.2
C38 C39 H39 119.2
C40 C39 C38 121.6(3)
C40 C39 H39 119.2
C39 C40 C1 121.8(2)
C41 C40 C1 121.4(2)
C41 C40 C39 116.7(2)
C40 C41 H41 119.3
C40 C41 C42 121.4(3)
C42 C41 H41 119.3
C37 C42 C41 121.8(3)
C37 C42 H42 119.1
C41 C42 H42 119.1
H43A C43 H43B 107.5
C44 C43 H43A 108.5
C44 C43 H43B 108.5
C82 C43 H43A 108.5
C82 C43 H43B 108.5
C82 C43 C44 115.0(2)
C45 C44 C43 123.1(2)
C49 C44 C43 119.6(2)
C49 C44 C45 117.2(2)
C44 C45 H45 119.3
C44 C45 C46 121.3(3)
C46 C45 H45 119.3
C45 C46 H46 119.1
C45 C46 C47 121.8(3)
C47 C46 H46 119.1
C46 C47 C50 121.5(3)
C48 C47 C46 116.7(2)
C48 C47 C50 121.8(3)
C47 C48 H48 119.2
C47 C48 C49 121.7(3)
C49 C48 H48 119.2
C44 C49 C48 121.3(2)
C44 C49 H49 119.4
C48 C49 H49 119.4
C47 C50 H50A 108.6
C47 C50 H50B 108.6
H50A C50 H50B 107.5
C51 C50 C47 114.8(2)
C51 C50 H50A 108.6
C51 C50 H50B 108.6
C52 C51 C50 122.3(2)
C56 C51 C50 121.0(2)
C56 C51 C52 116.6(2)
C51 C52 H52 119.1
C51 C52 C53 121.8(3)
C53 C52 H52 119.1
C52 C53 H53 119.3
C54 C53 C52 121.3(3)
C54 C53 H53 119.3
C53 C54 C55 117.0(3)
C53 C54 C57 121.5(3)
C55 C54 C57 121.3(3)
C54 C55 H55 119.2
C54 C55 C56 121.5(3)
C56 C55 H55 119.2
C51 C56 C55 121.6(3)
C51 C56 H56 119.2
C55 C56 H56 119.2
C54 C57 H57A 108.7
C54 C57 H57B 108.7
C54 C57 C58 114.08(19)
H57A C57 H57B 107.6
C58 C57 H57A 108.7
C58 C57 H57B 108.7
C59 C58 C57 121.5(2)
C63 C58 C57 121.5(2)
C63 C58 C59 116.9(2)
C58 C59 H59 119.1
C60 C59 C58 121.8(2)
C60 C59 H59 119.1
C59 C60 H60 119.5
C59 C60 C61 121.0(2)
C61 C60 H60 119.5
C60 C61 C64 120.7(2)
C62 C61 C60 117.5(2)
C62 C61 C64 121.8(2)
C61 C62 H62 119.3
C61 C62 C63 121.3(2)
C63 C62 H62 119.3
C58 C63 C62 121.5(2)
C58 C63 H63 119.2
C62 C63 H63 119.2
C61 C64 H64A 108.7
C61 C64 H64B 108.7
C61 C64 C65 114.1(2)
H64A C64 H64B 107.6
C65 C64 H64A 108.7
C65 C64 H64B 108.7
C66 C65 C64 120.5(3)
C70 C65 C64 122.2(3)
C70 C65 C66 117.3(2)
C65 C66 H66 119.1
C65 C66 C67 121.9(2)
C67 C66 H66 119.1
C66 C67 H67 119.8
C68 C67 C66 120.3(3)
C68 C67 H67 119.8
C67 C68 C71 121.4(3)
C69 C68 C67 117.4(2)
C69 C68 C71 121.2(2)
C68 C69 H69 119.2
C70 C69 C68 121.5(3)
C70 C69 H69 119.2
C65 C70 C69 121.5(3)
C65 C70 H70 119.2
C69 C70 H70 119.2
C68 C71 H71A 108.5
C68 C71 H71B 108.5
H71A C71 H71B 107.5
C72 C71 C68 115.1(2)
C72 C71 H71A 108.5
C72 C71 H71B 108.5
C73 C72 C71 121.3(2)
C73 C72 C77 117.1(3)
C77 C72 C71 121.6(2)
C72 C73 H73 119.0
C72 C73 C74 121.9(3)
C74 C73 H73 119.0
C73 C74 H74 119.6
C73 C74 C75 120.9(3)
C75 C74 H74 119.6
C74 C75 C78 122.4(2)
C76 C75 C74 116.4(3)
C76 C75 C78 121.2(2)
C75 C76 H76 119.2
C77 C76 C75 121.7(2)
C77 C76 H76 119.2
C72 C77 C76 121.9(2)
C72 C77 H77 119.0
C76 C77 H77 119.0
C75 C78 H78A 108.6
C75 C78 H78B 108.6
H78A C78 H78B 107.6
C79 C78 C75 114.7(2)
C79 C78 H78A 108.6
C79 C78 H78B 108.6
C80 C79 C78 121.2(2)
C80 C79 C84 116.7(2)
C84 C79 C78 122.1(2)
C79 C80 H80 119.1
C81 C80 C79 121.8(2)
C81 C80 H80 119.1
C80 C81 H81 119.2
C80 C81 C82 121.5(2)
C82 C81 H81 119.2
C81 C82 C43 121.5(2)
C81 C82 C83 117.0(2)
C83 C82 C43 121.5(2)
C82 C83 H83 119.3
C84 C83 C82 121.4(2)
C84 C83 H83 119.3
C79 C84 H84 119.2
C83 C84 C79 121.6(2)
C83 C84 H84 119.2

loop_
_geom_bond_atom_site_label_1
_geom_bond_atom_site_label_2
_geom_bond_distance
C1 H1A 0.9700
C1 H1B 0.9700
C1 C2 1.508(3)
C1 C40 1.519(3)
C2 C3 1.376(4)
C2 C7 1.376(4)
C3 H3 0.9300
C3 C4 1.386(3)
C4 H4 0.9300
C4 C5 1.381(3)
C5 C6 1.379(3)
C5 C8 1.519(4)
C6 H6 0.9300
C6 C7 1.375(4)
C7 H7 0.9300
C8 H8A 0.9700
C8 H8B 0.9700
C8 C9 1.502(4)
C9 C10 1.375(4)
C9 C14 1.376(4)
C10 H10 0.9300
C10 C11 1.376(4)
C11 H11 0.9300
C11 C12 1.384(4)
C12 C13 1.379(4)
C12 C15 1.508(4)
C13 H13 0.9300
C13 C14 1.365(4)
C14 H14 0.9300
C15 H15A 0.9700
C15 H15B 0.9700
C15 C16 1.515(4)
C16 C17 1.379(4)
C16 C21 1.380(4)
C17 H17 0.9300
C17 C18 1.376(4)
C18 H18 0.9300
C18 C19 1.373(4)
C19 C20 1.372(5)
C19 C22 1.504(4)
C20 H20 0.9300
C20 C21 1.375(5)
C21 H21 0.9300
C22 H22A 0.9700
C22 H22B 0.9700
C22 C23 1.514(4)
C23 C24 1.379(4)
C23 C28 1.373(4)
C24 H24 0.9300
C24 C25 1.378(4)
C25 H25 0.9300
C25 C26 1.364(4)
C26 C27 1.373(4)
C26 C29 1.518(4)
C27 H27 0.9300
C27 C28 1.388(3)
C28 H28 0.9300
C29 H29A 0.9700
C29 H29B 0.9700
C29 C30 1.510(4)
C30 C31 1.378(3)
C30 C35 1.379(4)
C31 H31 0.9300
C31 C32 1.377(3)
C32 H32 0.9300
C32 C33 1.378(3)
C33 C34 1.372(3)
C33 C36 1.513(3)
C34 H34 0.9300
C34 C35 1.366(4)
C35 H35 0.9300
C36 H36A 0.9700
C36 H36B 0.9700
C36 C37 1.509(3)
C37 C38 1.374(3)
C37 C42 1.368(4)
C38 H38 0.9300
C38 C39 1.379(3)
C39 H39 0.9300
C39 C40 1.375(3)
C40 C41 1.375(3)
C41 H41 0.9300
C41 C42 1.383(4)
C42 H42 0.9300
C43 H43A 0.9700
C43 H43B 0.9700
C43 C44 1.525(3)
C43 C82 1.499(3)
C44 C45 1.375(3)
C44 C49 1.374(3)
C45 H45 0.9300
C45 C46 1.379(3)
C46 H46 0.9300
C46 C47 1.382(4)
C47 C48 1.372(3)
C47 C50 1.513(3)
C48 H48 0.9300
C48 C49 1.386(3)
C49 H49 0.9300
C50 H50A 0.9700
C50 H50B 0.9700
C50 C51 1.513(3)
C51 C52 1.376(3)
C51 C56 1.370(3)
C52 H52 0.9300
C52 C53 1.386(4)
C53 H53 0.9300
C53 C54 1.369(3)
C54 C55 1.373(4)
C54 C57 1.506(4)
C55 H55 0.9300
C55 C56 1.386(4)
C56 H56 0.9300
C57 H57A 0.9700
C57 H57B 0.9700
C57 C58 1.514(4)
C58 C59 1.387(3)
C58 C63 1.370(3)
C59 H59 0.9300
C59 C60 1.366(3)
C60 H60 0.9300
C60 C61 1.382(3)
C61 C62 1.373(3)
C61 C64 1.506(3)
C62 H62 0.9300
C62 C63 1.377(4)
C63 H63 0.9300
C64 H64A 0.9700
C64 H64B 0.9700
C64 C65 1.522(3)
C65 C66 1.370(3)
C65 C70 1.368(4)
C66 H66 0.9300
C66 C67 1.389(3)
C67 H67 0.9300
C67 C68 1.383(3)
C68 C69 1.377(4)
C68 C71 1.526(3)
C69 H69 0.9300
C69 C70 1.374(4)
C70 H70 0.9300
C71 H71A 0.9700
C71 H71B 0.9700
C71 C72 1.500(4)
C72 C73 1.366(4)
C72 C77 1.373(3)
C73 H73 0.9300
C73 C74 1.386(4)
C74 H74 0.9300
C74 C75 1.401(4)
C75 C76 1.378(3)
C75 C78 1.514(4)
C76 H76 0.9300
C76 C77 1.378(3)
C77 H77 0.9300
C78 H78A 0.9700
C78 H78B 0.9700
C78 C79 1.503(4)
C79 C80 1.382(3)
C79 C84 1.383(3)
C80 H80 0.9300
C80 C81 1.369(4)
C81 H81 0.9300
C81 C82 1.377(3)
C82 C83 1.386(3)
C83 H83 0.9300
C83 C84 1.371(4)
C84 H84 0.9300

loop_
_platon_squeeze_void_nr
_platon_squeeze_void_average_x
_platon_squeeze_void_average_y
_platon_squeeze_void_average_z
_platon_squeeze_void_volume
_platon_squeeze_void_count_electrons
_platon_squeeze_void_content
1 0.000 0.000 0.500 308 112 ' '
2 0.500 0.000 0.000 307 107 ' '
